data_1501794
loop_
_publ_author_name
'Smith, Adam J.'
'Kavuru, Padmini'
'Wojtas, Lukasz'
'Zaworotko, Michael J.'
'Shytle, R. Douglas'

_publ_section_title
;
 Cocrystals of quercetin with improved solubility and oral
 bioavailability.
;
_journal_issue 5
_journal_name_full 'Molecular pharmaceutics'
_journal_page_first 1867
_journal_page_last 1876
_journal_paper_doi 10.1021/mp200209j
_journal_volume 8
_journal_year 2011
_chemical_formula_moiety 'C15 H10 O7, C8 H10 N4 O2, C H4 O'
_chemical_formula_sum 'C24 H24 N4 O10'
_chemical_formula_weight 528.47
_chemical_name_systematic
;
 ?
;
_space_group_IT_number 14
_symmetry_cell_setting monoclinic
_symmetry_space_group_name_Hall '-P 2ybc'
_symmetry_space_group_name_H-M 'P 1 21/c 1'
_atom_sites_solution_hydrogens geom
_atom_sites_solution_primary direct
_atom_sites_solution_secondary difmap
_audit_creation_method SHELXL-97
_cell_angle_alpha 90.00
_cell_angle_beta 100.612(2)
_cell_angle_gamma 90.00
_cell_formula_units_Z 4
_cell_length_a 10.3089(3)
_cell_length_b 14.8531(4)
_cell_length_c 15.1994(5)
_cell_measurement_reflns_used 2966
_cell_measurement_temperature 100(2)
_cell_measurement_theta_max 66
_cell_measurement_theta_min 4.4
_cell_volume 2287.51(12)
_computing_cell_refinement 'APEX2 (Bruker, 2010); SAINT (Bruker, 2009)'
_computing_data_collection 'APEX2 (Bruker, 2010)'
_computing_data_reduction 'SAINT (Bruker, 2009);XPREP(Sheldrick,2008)'
_computing_publication_material 'APEX2 (Bruker, 2010)'
_computing_structure_refinement 'SHELXL-97 (Sheldrick, 2008)'
_computing_structure_solution 'SHELXS-97 (Sheldrick, 2008)'
_diffrn_ambient_temperature 100(2)
_diffrn_measured_fraction_theta_full 0.970
_diffrn_measured_fraction_theta_max 0.970
_diffrn_measurement_device_type 'BRUKER SMART APEX CCD'
_diffrn_measurement_method 'omega scans'
_diffrn_radiation_monochromator graphite
_diffrn_radiation_source 'fine-focus sealed tube'
_diffrn_radiation_type CuK\a
_diffrn_radiation_wavelength 1.54178
_diffrn_reflns_av_R_equivalents 0.0637
_diffrn_reflns_av_sigmaI/netI 0.0509
_diffrn_reflns_limit_h_max 12
_diffrn_reflns_limit_h_min -11
_diffrn_reflns_limit_k_max 17
_diffrn_reflns_limit_k_min -16
_diffrn_reflns_limit_l_max 18
_diffrn_reflns_limit_l_min -17
_diffrn_reflns_number 18630
_diffrn_reflns_theta_full 67.88
_diffrn_reflns_theta_max 67.88
_diffrn_reflns_theta_min 4.20
_exptl_absorpt_coefficient_mu 1.033
_exptl_absorpt_correction_T_max 0.9796
_exptl_absorpt_correction_T_min 0.8201
_exptl_absorpt_correction_type multi-scan
_exptl_absorpt_process_details 'SADABS; (Sheldrick, 2003)'
_exptl_crystal_colour colorless
_exptl_crystal_density_diffrn 1.535
_exptl_crystal_density_method 'not measured'
_exptl_crystal_description plate-like
_exptl_crystal_F_000 1104
_exptl_crystal_size_max 0.20
_exptl_crystal_size_mid 0.05
_exptl_crystal_size_min 0.02
_refine_diff_density_max 0.255
_refine_diff_density_min -0.284
_refine_diff_density_rms 0.066
_refine_ls_extinction_method none
_refine_ls_goodness_of_fit_ref 1.035
_refine_ls_hydrogen_treatment constr
_refine_ls_matrix_type full
_refine_ls_number_parameters 353
_refine_ls_number_reflns 4031
_refine_ls_number_restraints 0
_refine_ls_restrained_S_all 1.035
_refine_ls_R_factor_all 0.0620
_refine_ls_R_factor_gt 0.0434
_refine_ls_shift/su_max 0.000
_refine_ls_shift/su_mean 0.000
_refine_ls_structure_factor_coef Fsqd
_refine_ls_weighting_details 'calc w=1/[\s^2^(Fo^2^)+(0.0675P)^2^+0.0467P] where P=(Fo^2^+2Fc^2^)/3'
_refine_ls_weighting_scheme calc
_refine_ls_wR_factor_gt 0.1090
_refine_ls_wR_factor_ref 0.1225
_reflns_number_gt 3061
_reflns_number_total 4031
_reflns_threshold_expression >2sigma(I)
_cod_data_source_file mp200209j_si_001.cif
_cod_data_source_block kp05_02_0m
_cod_original_sg_symbol_Hall '-P 2ybc '
_cod_original_sg_symbol_H-M P21/c
_cod_database_code 1501794

loop_
_symmetry_equiv_pos_as_xyz
'x, y, z'
'-x, y+1/2, -z+1/2'
'-x, -y, -z'
'x, -y-1/2, z-1/2'

loop_
_atom_site_label
_atom_site_type_symbol
_atom_site_fract_x
_atom_site_fract_y
_atom_site_fract_z
_atom_site_U_iso_or_equiv
_atom_site_adp_type
_atom_site_occupancy
_atom_site_symmetry_multiplicity
_atom_site_calc_flag
_atom_site_refinement_flags
O1 O 0.28269(13) 0.31535(9) 0.03219(10) 0.0193(3) Uani 1 1 d .
O2 O 0.11897(14) 0.10614(9) -0.04362(11) 0.0221(3) Uani 1 1 d .
H2 H 0.0506 0.0992 -0.0827 0.033 Uiso 1 1 calc R
O3 O -0.05387(13) 0.22954(9) -0.12783(11) 0.0235(4) Uani 1 1 d .
O5 O -0.11235(14) 0.39602(9) -0.17022(11) 0.0234(4) Uani 1 1 d .
H5 H -0.1207 0.3398 -0.1701 0.035 Uiso 1 1 calc R
O7 O 0.19410(14) 0.61865(9) -0.03874(11) 0.0252(4) Uani 1 1 d .
H7 H 0.1354 0.6522 -0.0673 0.038 Uiso 1 1 calc R
O12 O 0.67298(14) 0.20729(10) 0.23735(11) 0.0271(4) Uani 1 1 d .
H12 H 0.6413 0.2404 0.2729 0.041 Uiso 1 1 calc R
O13 O 0.67680(14) 0.02317(10) 0.21802(11) 0.0261(4) Uani 1 1 d .
H13 H 0.7321 0.0573 0.2490 0.039 Uiso 1 1 calc R
C1 C 0.2588(2) 0.22434(13) 0.02052(15) 0.0176(4) Uani 1 1 d .
C2 C 0.14596(19) 0.19537(13) -0.03252(14) 0.0177(4) Uani 1 1 d .
C3 C 0.05024(19) 0.25765(14) -0.07955(15) 0.0186(5) Uani 1 1 d .
C4 C 0.08235(19) 0.35151(14) -0.06874(14) 0.0181(4) Uani 1 1 d .
C5 C 0.00068(19) 0.41958(14) -0.11494(15) 0.0188(4) Uani 1 1 d .
C6 C 0.03629(19) 0.50862(13) -0.10562(14) 0.0188(5) Uani 1 1 d .
H6 H -0.0183 0.5539 -0.1374 0.023 Uiso 1 1 calc R
C7 C 0.1542(2) 0.53160(14) -0.04870(15) 0.0205(5) Uani 1 1 d .
C8 C 0.2365(2) 0.46731(13) -0.00125(15) 0.0202(5) Uani 1 1 d .
H8 H 0.3157 0.4841 0.0378 0.024 Uiso 1 1 calc R
C9 C 0.19938(19) 0.37818(14) -0.01278(14) 0.0186(5) Uani 1 1 d .
C10 C 0.36730(19) 0.17104(13) 0.07115(14) 0.0180(4) Uani 1 1 d .
C11 C 0.46855(19) 0.21455(13) 0.13056(15) 0.0192(5) Uani 1 1 d .
H11 H 0.4655 0.2781 0.1372 0.023 Uiso 1 1 calc R
C12 C 0.57262(19) 0.16677(14) 0.17958(15) 0.0207(5) Uani 1 1 d .
C13 C 0.57874(19) 0.07346(14) 0.16943(15) 0.0192(4) Uani 1 1 d .
C14 C 0.4803(2) 0.03030(14) 0.11019(16) 0.0239(5) Uani 1 1 d .
H14 H 0.4847 -0.0331 0.1028 0.029 Uiso 1 1 calc R
C15 C 0.3755(2) 0.07764(14) 0.06154(15) 0.0219(5) Uani 1 1 d .
H15 H 0.3089 0.0466 0.0214 0.026 Uiso 1 1 calc R
O21 O 0.63426(14) 0.81960(10) 0.66810(11) 0.0240(4) Uani 1 1 d .
O22 O 1.00228(15) 0.71717(10) 0.85742(11) 0.0260(4) Uani 1 1 d .
N21 N 0.91844(17) 1.02723(11) 0.82831(13) 0.0208(4) Uani 1 1 d .
N22 N 0.72674(17) 1.00906(12) 0.73249(13) 0.0221(4) Uani 1 1 d .
N23 N 0.81927(16) 0.76870(11) 0.76401(12) 0.0197(4) Uani 1 1 d .
N24 N 0.97556(17) 0.86844(11) 0.84627(12) 0.0200(4) Uani 1 1 d .
C21 C 0.8137(2) 1.06702(14) 0.77842(15) 0.0231(5) Uani 1 1 d .
H21 H 0.8019 1.1305 0.7757 0.028 Uiso 1 1 calc R
C22 C 0.77841(19) 0.92396(13) 0.75366(15) 0.0188(4) Uani 1 1 d .
C23 C 0.7339(2) 0.83670(14) 0.72336(15) 0.0192(5) Uani 1 1 d .
C24 C 0.9366(2) 0.78201(13) 0.82519(15) 0.0198(5) Uani 1 1 d .
C25 C 0.89492(19) 0.93875(13) 0.81164(14) 0.0187(4) Uani 1 1 d .
C26 C 0.6012(2) 1.03208(15) 0.67609(17) 0.0269(5) Uani 1 1 d .
H26A H 0.5358 1.0447 0.7138 0.040 Uiso 1 1 calc R
H26B H 0.5708 0.9815 0.6361 0.040 Uiso 1 1 calc R
H26C H 0.6124 1.0855 0.6404 0.040 Uiso 1 1 calc R
C27 C 0.7841(2) 0.67431(14) 0.74305(16) 0.0253(5) Uani 1 1 d .
H27A H 0.8615 0.6419 0.7307 0.038 Uiso 1 1 calc R
H27B H 0.7133 0.6716 0.6904 0.038 Uiso 1 1 calc R
H27C H 0.7539 0.6464 0.7942 0.038 Uiso 1 1 calc R
C28 C 1.1023(2) 0.88423(15) 0.90513(16) 0.0252(5) Uani 1 1 d .
H28A H 1.0916 0.8788 0.9677 0.038 Uiso 1 1 calc R
H28B H 1.1338 0.9448 0.8946 0.038 Uiso 1 1 calc R
H28C H 1.1666 0.8396 0.8926 0.038 Uiso 1 1 calc R
O31 O 0.56096(15) 0.30494(10) 0.34682(11) 0.0286(4) Uani 1 1 d .
H31 H 0.4946 0.2716 0.3445 0.043 Uiso 1 1 calc R
C31 C 0.6400(2) 0.30086(18) 0.43456(17) 0.0353(6) Uani 1 1 d .
H31A H 0.7261 0.3285 0.4338 0.053 Uiso 1 1 calc R
H31B H 0.6525 0.2378 0.4533 0.053 Uiso 1 1 calc R
H31C H 0.5956 0.3334 0.4766 0.053 Uiso 1 1 calc R

loop_
_atom_site_aniso_label
_atom_site_aniso_U_11
_atom_site_aniso_U_22
_atom_site_aniso_U_33
_atom_site_aniso_U_23
_atom_site_aniso_U_13
_atom_site_aniso_U_12
O1 0.0177(7) 0.0131(7) 0.0248(9) 0.0002(6) -0.0017(6) 0.0001(5)
O2 0.0202(7) 0.0148(7) 0.0281(9) -0.0017(6) -0.0037(6) -0.0017(5)
O3 0.0189(7) 0.0186(7) 0.0299(9) -0.0020(7) -0.0032(6) -0.0013(5)
O5 0.0192(7) 0.0169(7) 0.0306(9) -0.0004(7) -0.0048(6) -0.0013(6)
O7 0.0232(8) 0.0121(7) 0.0366(10) 0.0010(7) -0.0044(7) 0.0004(5)
O12 0.0203(8) 0.0227(8) 0.0345(10) -0.0059(7) -0.0047(7) 0.0008(6)
O13 0.0202(8) 0.0176(7) 0.0357(10) 0.0006(7) -0.0075(7) 0.0022(6)
C1 0.0198(10) 0.0131(9) 0.0208(12) -0.0004(9) 0.0058(8) -0.0002(7)
C2 0.0178(10) 0.0154(10) 0.0198(12) -0.0005(9) 0.0033(8) 0.0005(7)
C3 0.0160(10) 0.0199(10) 0.0201(12) -0.0015(9) 0.0036(8) -0.0008(8)
C4 0.0161(10) 0.0182(10) 0.0199(12) -0.0018(9) 0.0030(8) -0.0001(8)
C5 0.0146(10) 0.0216(10) 0.0199(12) -0.0021(9) 0.0021(8) -0.0001(8)
C6 0.0189(10) 0.0167(10) 0.0204(12) 0.0012(9) 0.0026(8) 0.0024(8)
C7 0.0194(10) 0.0163(10) 0.0261(13) -0.0005(9) 0.0046(9) -0.0003(8)
C8 0.0175(10) 0.0157(10) 0.0255(13) -0.0026(9) -0.0007(9) -0.0015(8)
C9 0.0163(10) 0.0190(10) 0.0202(12) 0.0011(9) 0.0023(8) 0.0030(7)
C10 0.0178(10) 0.0176(10) 0.0192(12) 0.0016(9) 0.0053(8) 0.0008(7)
C11 0.0188(10) 0.0141(10) 0.0240(12) 0.0014(9) 0.0025(9) 0.0017(7)
C12 0.0167(10) 0.0210(10) 0.0237(12) -0.0019(9) 0.0022(9) -0.0008(8)
C13 0.0158(10) 0.0201(10) 0.0214(12) 0.0028(9) 0.0024(8) 0.0023(8)
C14 0.0232(11) 0.0138(10) 0.0326(14) -0.0017(9) 0.0001(9) 0.0002(8)
C15 0.0181(10) 0.0198(10) 0.0258(13) -0.0025(9) -0.0010(9) -0.0023(8)
O21 0.0208(8) 0.0215(7) 0.0274(9) 0.0005(7) -0.0012(7) -0.0030(6)
O22 0.0275(8) 0.0177(7) 0.0309(10) 0.0025(7) 0.0002(7) 0.0045(6)
N21 0.0200(9) 0.0164(8) 0.0245(11) -0.0016(8) -0.0003(7) -0.0008(7)
N22 0.0196(9) 0.0192(9) 0.0260(11) 0.0014(8) 0.0009(8) 0.0024(7)
N23 0.0206(9) 0.0149(8) 0.0230(10) 0.0002(8) 0.0022(7) 0.0005(6)
N24 0.0201(9) 0.0159(8) 0.0228(10) 0.0006(7) 0.0006(7) 0.0008(6)
C21 0.0227(11) 0.0167(10) 0.0290(13) -0.0015(9) 0.0024(9) 0.0011(8)
C22 0.0177(10) 0.0162(10) 0.0223(12) 0.0009(9) 0.0032(8) 0.0023(7)
C23 0.0189(10) 0.0199(10) 0.0199(12) 0.0012(9) 0.0059(9) 0.0000(8)
C24 0.0209(10) 0.0180(10) 0.0210(12) 0.0026(9) 0.0056(9) 0.0014(8)
C25 0.0188(10) 0.0169(10) 0.0203(12) 0.0018(9) 0.0036(8) 0.0009(8)
C26 0.0227(11) 0.0233(11) 0.0322(14) 0.0010(10) -0.0016(10) 0.0055(8)
C27 0.0286(12) 0.0159(10) 0.0306(14) -0.0002(10) 0.0036(10) -0.0014(8)
C28 0.0201(11) 0.0235(11) 0.0294(13) 0.0017(10) -0.0018(9) 0.0011(8)
O31 0.0229(8) 0.0254(8) 0.0347(10) -0.0016(7) -0.0022(7) -0.0032(6)
C31 0.0303(13) 0.0414(14) 0.0320(15) -0.0017(12) 0.0002(11) 0.0047(10)

loop_
_atom_type_symbol
_atom_type_description
_atom_type_scat_dispersion_real
_atom_type_scat_dispersion_imag
_atom_type_scat_source
C C 0.0181 0.0091 'International Tables Vol C Tables 4.2.6.8 and 6.1.1.4'
H H 0.0000 0.0000 'International Tables Vol C Tables 4.2.6.8 and 6.1.1.4'
N N 0.0311 0.0180 'International Tables Vol C Tables 4.2.6.8 and 6.1.1.4'
O O 0.0492 0.0322 'International Tables Vol C Tables 4.2.6.8 and 6.1.1.4'

loop_
_geom_angle_atom_site_label_1
_geom_angle_atom_site_label_2
_geom_angle_atom_site_label_3
_geom_angle
C9 O1 C1 121.69(16)
C2 O2 H2 109.5
C5 O5 H5 109.5
C7 O7 H7 109.5
C12 O12 H12 109.5
C13 O13 H13 109.5
C2 C1 O1 119.98(18)
C2 C1 C10 128.86(18)
O1 C1 C10 111.15(17)
C1 C2 O2 121.10(18)
C1 C2 C3 121.62(18)
O2 C2 C3 117.28(17)
O3 C3 C4 122.99(19)
O3 C3 C2 120.64(18)
C4 C3 C2 116.36(18)
C9 C4 C5 117.81(19)
C9 C4 C3 119.96(19)
C5 C4 C3 122.22(18)
O5 C5 C6 119.82(18)
O5 C5 C4 119.29(18)
C6 C5 C4 120.88(19)
C5 C6 C7 118.98(19)
C5 C6 H6 120.5
C7 C6 H6 120.5
O7 C7 C8 117.02(18)
O7 C7 C6 120.84(18)
C8 C7 C6 122.14(19)
C9 C8 C7 117.74(19)
C9 C8 H8 121.1
C7 C8 H8 121.1
O1 C9 C8 117.29(18)
O1 C9 C4 120.26(18)
C8 C9 C4 122.45(19)
C15 C10 C11 118.09(19)
C15 C10 C1 122.37(19)
C11 C10 C1 119.53(18)
C12 C11 C10 121.36(19)
C12 C11 H11 119.3
C10 C11 H11 119.3
O12 C12 C11 122.68(18)
O12 C12 C13 117.61(18)
C11 C12 C13 119.71(19)
O13 C13 C14 118.79(19)
O13 C13 C12 121.93(19)
C14 C13 C12 119.25(19)
C15 C14 C13 121.3(2)
C15 C14 H14 119.4
C13 C14 H14 119.4
C14 C15 C10 120.3(2)
C14 C15 H15 119.8
C10 C15 H15 119.8
C21 N21 C25 103.01(17)
C21 N22 C22 105.84(17)
C21 N22 C26 126.29(18)
C22 N22 C26 127.80(18)
C24 N23 C23 125.88(17)
C24 N23 C27 115.38(17)
C23 N23 C27 118.74(17)
C24 N24 C25 119.49(18)
C24 N24 C28 119.09(17)
C25 N24 C28 121.42(17)
N21 C21 N22 113.80(19)
N21 C21 H21 123.1
N22 C21 H21 123.1
C25 C22 N22 104.89(17)
C25 C22 C23 123.13(19)
N22 C22 C23 131.92(19)
O21 C23 N23 121.96(18)
O21 C23 C22 126.10(19)
N23 C23 C22 111.94(18)
O22 C24 N24 121.8(2)
O22 C24 N23 120.10(19)
N24 C24 N23 118.06(18)
N21 C25 C22 112.46(18)
N21 C25 N24 126.20(19)
C22 C25 N24 121.33(18)
N22 C26 H26A 109.5
N22 C26 H26B 109.5
H26A C26 H26B 109.5
N22 C26 H26C 109.5
H26A C26 H26C 109.5
H26B C26 H26C 109.5
N23 C27 H27A 109.5
N23 C27 H27B 109.5
H27A C27 H27B 109.5
N23 C27 H27C 109.5
H27A C27 H27C 109.5
H27B C27 H27C 109.5
N24 C28 H28A 109.5
N24 C28 H28B 109.5
H28A C28 H28B 109.5
N24 C28 H28C 109.5
H28A C28 H28C 109.5
H28B C28 H28C 109.5
C31 O31 H31 109.5
O31 C31 H31A 109.5
O31 C31 H31B 109.5
H31A C31 H31B 109.5
O31 C31 H31C 109.5
H31A C31 H31C 109.5
H31B C31 H31C 109.5

loop_
_geom_bond_atom_site_label_1
_geom_bond_atom_site_label_2
_geom_bond_distance
O1 C9 1.364(2)
O1 C1 1.380(2)
O2 C2 1.358(2)
O2 H2 0.8400
O3 C3 1.255(2)
O5 C5 1.351(3)
O5 H5 0.8400
O7 C7 1.357(2)
O7 H7 0.8400
O12 C12 1.367(3)
O12 H12 0.8400
O13 C13 1.360(2)
O13 H13 0.8400
C1 C2 1.358(3)
C1 C10 1.467(3)
C2 C3 1.442(3)
C3 C4 1.435(3)
C4 C9 1.399(3)
C4 C5 1.417(3)
C5 C6 1.373(3)
C6 C7 1.399(3)
C6 H6 0.9500
C7 C8 1.388(3)
C8 C9 1.380(3)
C8 H8 0.9500
C10 C15 1.399(3)
C10 C11 1.406(3)
C11 C12 1.384(3)
C11 H11 0.9500
C12 C13 1.397(3)
C13 C14 1.384(3)
C14 C15 1.383(3)
C14 H14 0.9500
C15 H15 0.9500
O21 C23 1.228(3)
O22 C24 1.226(3)
N21 C21 1.338(3)
N21 C25 1.352(3)
N22 C21 1.342(3)
N22 C22 1.386(3)
N22 C26 1.456(3)
N23 C24 1.397(3)
N23 C23 1.406(3)
N23 C27 1.468(3)
N24 C24 1.366(3)
N24 C25 1.377(3)
N24 C28 1.460(3)
C21 H21 0.9500
C22 C25 1.370(3)
C22 C23 1.423(3)
C26 H26A 0.9800
C26 H26B 0.9800
C26 H26C 0.9800
C27 H27A 0.9800
C27 H27B 0.9800
C27 H27C 0.9800
C28 H28A 0.9800
C28 H28B 0.9800
C28 H28C 0.9800
O31 C31 1.430(3)
O31 H31 0.8400
C31 H31A 0.9800
C31 H31B 0.9800
C31 H31C 0.9800

loop_
_geom_hbond_atom_site_label_D
_geom_hbond_atom_site_label_H
_geom_hbond_atom_site_label_A
_geom_hbond_distance_DH
_geom_hbond_distance_HA
_geom_hbond_distance_DA
_geom_hbond_angle_DHA
_geom_hbond_site_symmetry_A
O2 H2 N21 0.84 2.04 2.820(2) 154.8 1_444
O2 H2 O3 0.84 2.26 2.708(2) 113.6 .
O5 H5 O12 0.84 2.43 2.843(2) 111.4 4_465
O5 H5 O3 0.84 1.85 2.598(2) 148.4 .
O7 H7 O22 0.84 1.88 2.719(2) 173.1 1_454
O13 H13 O5 0.84 1.96 2.773(2) 163.5 4_666
O12 H12 O31 0.84 1.79 2.629(2) 174.9 .
O13 H13 O12 0.84 2.31 2.751(2) 113.4 .
O31 H31 O21 0.84 1.88 2.712(2) 169.4 3_666

loop_
_geom_torsion_atom_site_label_1
_geom_torsion_atom_site_label_2
_geom_torsion_atom_site_label_3
_geom_torsion_atom_site_label_4
_geom_torsion
C9 O1 C1 C2 -4.2(3)
C9 O1 C1 C10 175.87(18)
O1 C1 C2 O2 -178.65(18)
C10 C1 C2 O2 1.3(4)
O1 C1 C2 C3 1.6(3)
C10 C1 C2 C3 -178.5(2)
C1 C2 C3 O3 -179.6(2)
O2 C2 C3 O3 0.7(3)
C1 C2 C3 C4 1.4(3)
O2 C2 C3 C4 -178.42(18)
O3 C3 C4 C9 179.1(2)
C2 C3 C4 C9 -1.9(3)
O3 C3 C4 C5 -2.6(3)
C2 C3 C4 C5 176.5(2)
C9 C4 C5 O5 179.33(19)
C3 C4 C5 O5 1.0(3)
C9 C4 C5 C6 0.7(3)
C3 C4 C5 C6 -177.7(2)
O5 C5 C6 C7 -179.44(19)
C4 C5 C6 C7 -0.8(3)
C5 C6 C7 O7 178.9(2)
C5 C6 C7 C8 0.0(3)
O7 C7 C8 C9 -178.04(19)
C6 C7 C8 C9 0.9(3)
C1 O1 C9 C8 -175.62(18)
C1 O1 C9 C4 3.7(3)
C7 C8 C9 O1 178.21(19)
C7 C8 C9 C4 -1.0(3)
C5 C4 C9 O1 -178.95(19)
C3 C4 C9 O1 -0.5(3)
C5 C4 C9 C8 0.3(3)
C3 C4 C9 C8 178.7(2)
C2 C1 C10 C15 8.6(4)
O1 C1 C10 C15 -171.46(19)
C2 C1 C10 C11 -172.5(2)
O1 C1 C10 C11 7.4(3)
C15 C10 C11 C12 -1.1(3)
C1 C10 C11 C12 179.99(19)
C10 C11 C12 O12 179.50(19)
C10 C11 C12 C13 0.8(3)
O12 C12 C13 O13 3.2(3)
C11 C12 C13 O13 -178.0(2)
O12 C12 C13 C14 -178.7(2)
C11 C12 C13 C14 0.1(3)
O13 C13 C14 C15 177.6(2)
C12 C13 C14 C15 -0.6(3)
C13 C14 C15 C10 0.2(3)
C11 C10 C15 C14 0.6(3)
C1 C10 C15 C14 179.5(2)
C25 N21 C21 N22 0.4(3)
C22 N22 C21 N21 -0.1(3)
C26 N22 C21 N21 177.0(2)
C21 N22 C22 C25 -0.2(2)
C26 N22 C22 C25 -177.2(2)
C21 N22 C22 C23 -177.3(2)
C26 N22 C22 C23 5.7(4)
C24 N23 C23 O21 177.83(19)
C27 N23 C23 O21 -3.3(3)
C24 N23 C23 C22 -1.7(3)
C27 N23 C23 C22 177.19(19)
C25 C22 C23 O21 -176.0(2)
N22 C22 C23 O21 0.6(4)
C25 C22 C23 N23 3.5(3)
N22 C22 C23 N23 -179.9(2)
C25 N24 C24 O22 -176.8(2)
C28 N24 C24 O22 3.3(3)
C25 N24 C24 N23 4.2(3)
C28 N24 C24 N23 -175.74(18)
C23 N23 C24 O22 178.9(2)
C27 N23 C24 O22 0.0(3)
C23 N23 C24 N24 -2.1(3)
C27 N23 C24 N24 179.00(19)
C21 N21 C25 C22 -0.5(2)
C21 N21 C25 N24 178.9(2)
N22 C22 C25 N21 0.4(2)
C23 C22 C25 N21 177.8(2)
N22 C22 C25 N24 -179.02(19)
C23 C22 C25 N24 -1.6(3)
C24 N24 C25 N21 178.1(2)
C28 N24 C25 N21 -1.9(3)
C24 N24 C25 C22 -2.5(3)
C28 N24 C25 C22 177.4(2)
